data_7135454
loop_
_publ_author_name
'Xu, Yongqiang'
'Li, Wenkai'
'Gu, Xiaoli'
'Zhou, Yuhan'
'Qu, Jingping'
'Wang, Baomin'

_publ_section_title
;
 Construction of oxindole spiro medium-sized S-heterocycles <i>via</i>
 ring expansion [2,3]-sigmatropic rearrangement.
;
_journal_issue 15
_journal_name_full 'Chemical communications (Cambridge, England)'
_journal_page_first 4545
_journal_page_last 4548
_journal_paper_doi 10.1039/d5cc06578j
_journal_volume 62
_journal_year 2026
_chemical_formula_moiety 'C20 H17 N O S'
_chemical_formula_sum 'C20 H17 N O S'
_chemical_formula_weight 319.40
_space_group_crystal_system monoclinic
_space_group_IT_number 14
_space_group_name_Hall '-P 2ybc'
_space_group_name_H-M_alt 'P 1 21/c 1'
_atom_sites_solution_hydrogens geom
_atom_sites_solution_primary dual
_audit_creation_date 2025-02-07
_audit_creation_method
;
Olex2 1.5
(compiled 2024.02.16 svn.r378c4104 for OlexSys, GUI svn.r6928)
;
_audit_update_record
;
2025-02-13 deposited with the CCDC.	2026-02-02 downloaded from the CCDC.
;
_cell_angle_alpha 90
_cell_angle_beta 95.904(2)
_cell_angle_gamma 90
_cell_formula_units_Z 4
_cell_length_a 8.0368(6)
_cell_length_b 14.1257(11)
_cell_length_c 14.1169(11)
_cell_measurement_reflns_used 7748
_cell_measurement_temperature 120.00
_cell_measurement_theta_max 29.11
_cell_measurement_theta_min 2.55
_cell_volume 1594.1(2)
_computing_cell_refinement 'SAINT V8.40B (?, 2016)'
_computing_data_reduction 'SAINT V8.40B (?, 2016)'
_computing_molecular_graphics 'Olex2 1.5 (Dolomanov et al., 2009)'
_computing_publication_material 'Olex2 1.5 (Dolomanov et al., 2009)'
_computing_structure_refinement 'SHELXL 2018/3 (Sheldrick, 2015)'
_computing_structure_solution 'SHELXT 2018/2 (Sheldrick, 2018)'
_diffrn_ambient_temperature 120.00
_diffrn_measured_fraction_theta_full 0.984
_diffrn_measured_fraction_theta_max 0.983
_diffrn_measurement_device_type 'Bruker APEX-II CCD'
_diffrn_measurement_method '\f and \w scans'
_diffrn_radiation_type MoK\a
_diffrn_radiation_wavelength 0.71073
_diffrn_reflns_av_R_equivalents 0.0782
_diffrn_reflns_av_unetI/netI 0.0738
_diffrn_reflns_Laue_measured_fraction_full 0.984
_diffrn_reflns_Laue_measured_fraction_max 0.983
_diffrn_reflns_limit_h_max 11
_diffrn_reflns_limit_h_min -11
_diffrn_reflns_limit_k_max 19
_diffrn_reflns_limit_k_min -19
_diffrn_reflns_limit_l_max 19
_diffrn_reflns_limit_l_min -19
_diffrn_reflns_number 24917
_diffrn_reflns_point_group_measured_fraction_full 0.984
_diffrn_reflns_point_group_measured_fraction_max 0.983
_diffrn_reflns_theta_full 25.242
_diffrn_reflns_theta_max 29.405
_diffrn_reflns_theta_min 2.045
_diffrn_source_current 1.4
_diffrn_source_power 0.07
_diffrn_source_voltage 50.0
_diffrn_standards_number 0
_exptl_absorpt_coefficient_mu 0.207
_exptl_absorpt_correction_T_max 0.7458
_exptl_absorpt_correction_T_min 0.6364
_exptl_absorpt_correction_type none
_exptl_absorpt_process_details
;
SADABS-2016/2 (Bruker,2016/2) was used for absorption correction.
wR2(int) was 0.1762 before and 0.0907 after correction.
The Ratio of minimum to maximum transmission is 0.8533.
The \l/2 correction factor is Not present.
;
_exptl_crystal_density_diffrn 1.331
_exptl_crystal_description block
_exptl_crystal_F_000 672
_exptl_crystal_size_max 0.2
_exptl_crystal_size_mid 0.2
_exptl_crystal_size_min 0.2
_refine_diff_density_max 0.819
_refine_diff_density_min -0.834
_refine_diff_density_rms 0.115
_refine_ls_extinction_method none
_refine_ls_goodness_of_fit_ref 1.096
_refine_ls_hydrogen_treatment constr
_refine_ls_matrix_type full
_refine_ls_number_parameters 209
_refine_ls_number_reflns 4332
_refine_ls_number_restraints 0
_refine_ls_restrained_S_all 1.096
_refine_ls_R_factor_all 0.1119
_refine_ls_R_factor_gt 0.0686
_refine_ls_shift/su_max 0.000
_refine_ls_shift/su_mean 0.000
_refine_ls_structure_factor_coef Fsqd
_refine_ls_weighting_details 'w=1/[\s^2^(Fo^2^)+(0.0775P)^2^+3.2080P] where P=(Fo^2^+2Fc^2^)/3'
_refine_ls_weighting_scheme calc
_refine_ls_wR_factor_gt 0.1561
_refine_ls_wR_factor_ref 0.2076
_reflns_Friedel_coverage 0.000
_reflns_number_gt 2985
_reflns_number_total 4332
_reflns_threshold_expression 'I > 2\s(I)'
_cod_data_source_file d5cc06578j2.cif
_cod_data_source_block 1_CCDC2
_cod_database_code 7135454
_shelx_shelxl_version_number 2018/3
_shelx_space_group_comment
;
The symmetry employed for this shelxl refinement is uniquely defined
by the following loop, which should always be used as a source of
symmetry information in preference to the above space-group names.
They are only intended as comments.
;
_shelx_estimated_absorpt_t_max 0.960
_shelx_estimated_absorpt_t_min 0.960
_olex2_refinement_description
;
1.a Secondary CH2 refined with riding coordinates:
 C005(H00A,H00B), C009(H00C,H00D)
1.b Aromatic/amide H refined with riding coordinates:
 N003(H003), C006(H006), C00B(H00E), C00C(H00F), C00E(H00G), C00F(H00H),
 C00K(H00L), C00L(H00M), C00M(H00N), C00N(H00O)
1.c Idealised Me refined as rotating group:
 C00I(H00I,H00J,H00K)
;
_olex2_submission_special_instructions 'No special instructions were received'

loop_
_space_group_symop_operation_xyz
'x, y, z'
'-x, y+1/2, -z+1/2'
'-x, -y, -z'
'x, -y-1/2, z-1/2'

loop_
_atom_site_label
_atom_site_type_symbol
_atom_site_fract_x
_atom_site_fract_y
_atom_site_fract_z
_atom_site_U_iso_or_equiv
_atom_site_adp_type
_atom_site_occupancy
_atom_site_site_symmetry_order
_atom_site_calc_flag
_atom_site_refinement_flags_posn
_atom_site_refinement_flags_adp
_atom_site_refinement_flags_occupancy
_atom_site_disorder_assembly
_atom_site_disorder_group
S01 S 0.20956(9) 0.33354(5) 0.29550(5) 0.0198(2) Uani 1 1 d . . . . .
O002 O 0.1980(3) 0.50284(15) 0.43889(16) 0.0265(5) Uani 1 1 d . . . . .
N003 N 0.0568(3) 0.37893(18) 0.50227(17) 0.0225(5) Uani 1 1 d . . . . .
H003 H -0.029903 0.410005 0.519771 0.027 Uiso 1 1 calc R U . . .
C004 C 0.2911(3) 0.3381(2) 0.42578(18) 0.0165(5) Uani 1 1 d . . . . .
C005 C 0.7087(4) 0.2447(2) 0.2688(2) 0.0267(7) Uani 1 1 d . . . . .
H00A H 0.746677 0.180863 0.251489 0.032 Uiso 1 1 calc R U . . .
H00B H 0.795608 0.290621 0.254261 0.032 Uiso 1 1 calc R U . . .
C006 C 0.6925(4) 0.2471(2) 0.3749(2) 0.0227(6) Uani 1 1 d . . . . .
H006 H 0.761259 0.206525 0.415876 0.027 Uiso 1 1 calc R U . . .
C007 C 0.1789(4) 0.4185(2) 0.45636(19) 0.0211(6) Uani 1 1 d . . . . .
C008 C 0.5872(4) 0.3030(2) 0.41161(19) 0.0203(6) Uani 1 1 d . . . . .
C009 C 0.5458(4) 0.2679(2) 0.2075(2) 0.0251(6) Uani 1 1 d . . . . .
H00C H 0.507114 0.331567 0.224724 0.030 Uiso 1 1 calc R U . . .
H00D H 0.567145 0.269502 0.139687 0.030 Uiso 1 1 calc R U . . .
C00A C 0.2296(4) 0.2546(2) 0.47789(18) 0.0203(6) Uani 1 1 d . . . . .
C00B C 0.4728(4) 0.3616(2) 0.43567(19) 0.0220(6) Uani 1 1 d . . . . .
H00E H 0.507039 0.421765 0.460571 0.026 Uiso 1 1 calc R U . . .
C00C C 0.2891(4) 0.1638(2) 0.4901(2) 0.0215(6) Uani 1 1 d . . . . .
H00F H 0.387145 0.144909 0.462861 0.026 Uiso 1 1 calc R U . . .
C00D C 0.2633(4) 0.2170(2) 0.26186(18) 0.0195(6) Uani 1 1 d . . . . .
C00E C 0.1447(4) 0.1461(2) 0.27115(19) 0.0222(6) Uani 1 1 d . . . . .
H00G H 0.045781 0.160937 0.299535 0.027 Uiso 1 1 calc R U . . .
C00F C 0.1684(5) 0.0552(2) 0.2400(2) 0.0307(7) Uani 1 1 d . . . . .
H00H H 0.086650 0.007754 0.246430 0.037 Uiso 1 1 calc R U . . .
C00G C 0.0855(4) 0.2826(2) 0.51842(19) 0.0212(6) Uani 1 1 d . . . . .
C00H C 0.4103(4) 0.1969(2) 0.21993(19) 0.0218(6) Uani 1 1 d . . . . .
C00I C 0.2707(5) 0.0016(2) 0.5624(3) 0.0383(9) Uani 1 1 d . . . . .
H00I H 0.305870 -0.025464 0.503687 0.057 Uiso 1 1 calc R U . . .
H00J H 0.183121 -0.038191 0.585139 0.057 Uiso 1 1 calc R U . . .
H00K H 0.366757 0.004295 0.611058 0.057 Uiso 1 1 calc R U . . .
C00J C 0.2040(4) 0.0994(2) 0.5429(2) 0.0259(6) Uani 1 1 d . . . . .
C00K C 0.4326(4) 0.1035(2) 0.1900(2) 0.0254(7) Uani 1 1 d . . . . .
H00L H 0.532070 0.087417 0.162693 0.030 Uiso 1 1 calc R U . . .
C00L C 0.3137(5) 0.0341(2) 0.1990(2) 0.0308(7) Uani 1 1 d . . . . .
H00M H 0.331644 -0.028261 0.177082 0.037 Uiso 1 1 calc R U . . .
C00M C 0.0573(4) 0.1282(2) 0.5784(2) 0.0272(7) Uani 1 1 d . . . . .
H00N H -0.003108 0.083428 0.611659 0.033 Uiso 1 1 calc R U . . .
C00N C -0.0050(4) 0.2199(2) 0.5674(2) 0.0258(7) Uani 1 1 d . . . . .
H00O H -0.105352 0.238396 0.592534 0.031 Uiso 1 1 calc R U . . .

loop_
_atom_site_aniso_label
_atom_site_aniso_U_11
_atom_site_aniso_U_22
_atom_site_aniso_U_33
_atom_site_aniso_U_23
_atom_site_aniso_U_13
_atom_site_aniso_U_12
S01 0.0248(4) 0.0186(4) 0.0168(3) 0.0002(2) 0.0067(3) 0.0055(3)
O002 0.0313(12) 0.0167(11) 0.0343(11) -0.0026(9) 0.0162(10) 0.0012(9)
N003 0.0260(12) 0.0213(13) 0.0222(11) -0.0042(9) 0.0121(10) 0.0010(10)
C004 0.0181(13) 0.0174(13) 0.0142(11) -0.0016(9) 0.0032(9) 0.0015(11)
C005 0.0213(14) 0.0324(18) 0.0276(14) -0.0046(13) 0.0078(12) 0.0026(13)
C006 0.0187(13) 0.0253(16) 0.0242(13) -0.0002(12) 0.0022(11) -0.0008(12)
C007 0.0263(15) 0.0190(15) 0.0193(12) -0.0039(10) 0.0086(11) 0.0008(12)
C008 0.0196(13) 0.0235(15) 0.0176(12) 0.0018(11) 0.0014(10) -0.0040(12)
C009 0.0272(15) 0.0300(17) 0.0197(13) -0.0005(11) 0.0107(11) 0.0015(13)
C00A 0.0270(14) 0.0205(14) 0.0141(11) -0.0008(10) 0.0060(10) -0.0044(12)
C00B 0.0301(15) 0.0185(14) 0.0187(12) -0.0028(10) 0.0094(11) -0.0049(12)
C00C 0.0245(14) 0.0199(15) 0.0198(12) -0.0006(11) 0.0011(11) 0.0000(12)
C00D 0.0261(14) 0.0200(14) 0.0130(11) 0.0007(10) 0.0047(10) 0.0050(12)
C00E 0.0235(14) 0.0257(16) 0.0178(12) -0.0019(11) 0.0044(11) 0.0023(12)
C00F 0.047(2) 0.0231(17) 0.0230(14) -0.0008(12) 0.0099(14) -0.0030(15)
C00G 0.0271(14) 0.0213(15) 0.0161(12) -0.0015(10) 0.0057(11) -0.0025(12)
C00H 0.0289(15) 0.0239(15) 0.0134(11) 0.0000(10) 0.0068(11) 0.0034(12)
C00I 0.050(2) 0.0209(17) 0.043(2) 0.0103(14) 0.0014(17) -0.0064(16)
C00J 0.0347(17) 0.0208(15) 0.0208(13) 0.0036(11) -0.0033(12) -0.0047(13)
C00K 0.0271(15) 0.0284(17) 0.0216(13) -0.0048(12) 0.0070(11) 0.0059(13)
C00L 0.049(2) 0.0186(16) 0.0260(14) -0.0047(12) 0.0104(14) 0.0071(15)
C00M 0.0338(17) 0.0304(17) 0.0168(13) 0.0046(12) 0.0001(12) -0.0114(14)
C00N 0.0308(16) 0.0321(18) 0.0158(12) -0.0020(11) 0.0091(11) -0.0074(14)

loop_
_atom_type_symbol
_atom_type_description
_atom_type_scat_dispersion_real
_atom_type_scat_dispersion_imag
_atom_type_scat_source
C C 0.0033 0.0016 'International Tables Vol C Tables 4.2.6.8 and 6.1.1.4'
H H 0.0000 0.0000 'International Tables Vol C Tables 4.2.6.8 and 6.1.1.4'
N N 0.0061 0.0033 'International Tables Vol C Tables 4.2.6.8 and 6.1.1.4'
O O 0.0106 0.0060 'International Tables Vol C Tables 4.2.6.8 and 6.1.1.4'
S S 0.1246 0.1234 'International Tables Vol C Tables 4.2.6.8 and 6.1.1.4'

loop_
_geom_angle_atom_site_label_1
_geom_angle_atom_site_label_2
_geom_angle_atom_site_label_3
_geom_angle
_geom_angle_site_symmetry_1
_geom_angle_site_symmetry_3
_geom_angle_publ_flag
C00D S01 C004 102.81(12) . . ?
C007 N003 H003 124.3 . . ?
C007 N003 C00G 111.4(2) . . ?
C00G N003 H003 124.3 . . ?
C007 C004 S01 98.24(18) . . ?
C00A C004 S01 110.60(19) . . ?
C00A C004 C007 102.2(2) . . ?
C00B C004 S01 109.71(17) . . ?
C00B C004 C007 114.0(2) . . ?
C00B C004 C00A 119.9(2) . . ?
H00A C005 H00B 107.7 . . ?
C006 C005 H00A 108.9 . . ?
C006 C005 H00B 108.9 . . ?
C006 C005 C009 113.5(2) . . ?
C009 C005 H00A 108.9 . . ?
C009 C005 H00B 108.9 . . ?
C005 C006 H006 118.9 . . ?
C008 C006 C005 122.1(3) . . ?
C008 C006 H006 118.9 . . ?
O002 C007 N003 127.5(3) . . ?
O002 C007 C004 124.8(2) . . ?
N003 C007 C004 107.7(2) . . ?
C006 C008 C00B 171.7(3) . . ?
C005 C009 H00C 109.1 . . ?
C005 C009 H00D 109.1 . . ?
H00C C009 H00D 107.9 . . ?
C00H C009 C005 112.3(3) . . ?
C00H C009 H00C 109.1 . . ?
C00H C009 H00D 109.1 . . ?
C00C C00A C004 131.9(3) . . ?
C00C C00A C00G 120.3(3) . . ?
C00G C00A C004 107.8(3) . . ?
C004 C00B H00E 118.5 . . ?
C008 C00B C004 122.9(3) . . ?
C008 C00B H00E 118.5 . . ?
C00A C00C H00F 120.3 . . ?
C00A C00C C00J 119.4(3) . . ?
C00J C00C H00F 120.3 . . ?
C00E C00D S01 116.8(2) . . ?
C00E C00D C00H 120.4(3) . . ?
C00H C00D S01 122.5(2) . . ?
C00D C00E H00G 119.3 . . ?
C00F C00E C00D 121.3(3) . . ?
C00F C00E H00G 119.3 . . ?
C00E C00F H00H 120.5 . . ?
C00E C00F C00L 118.9(3) . . ?
C00L C00F H00H 120.5 . . ?
N003 C00G C00A 109.8(2) . . ?
C00N C00G N003 128.5(3) . . ?
C00N C00G C00A 121.7(3) . . ?
C00D C00H C009 124.4(3) . . ?
C00K C00H C009 118.4(3) . . ?
C00K C00H C00D 117.2(3) . . ?
H00I C00I H00J 109.5 . . ?
H00I C00I H00K 109.5 . . ?
H00J C00I H00K 109.5 . . ?
C00J C00I H00I 109.5 . . ?
C00J C00I H00J 109.5 . . ?
C00J C00I H00K 109.5 . . ?
C00C C00J C00I 120.8(3) . . ?
C00M C00J C00C 118.8(3) . . ?
C00M C00J C00I 120.4(3) . . ?
C00H C00K H00L 119.1 . . ?
C00L C00K C00H 121.8(3) . . ?
C00L C00K H00L 119.1 . . ?
C00F C00L H00M 119.8 . . ?
C00K C00L C00F 120.3(3) . . ?
C00K C00L H00M 119.8 . . ?
C00J C00M H00N 118.6 . . ?
C00J C00M C00N 122.8(3) . . ?
C00N C00M H00N 118.6 . . ?
C00G C00N C00M 116.9(3) . . ?
C00G C00N H00O 121.6 . . ?
C00M C00N H00O 121.6 . . ?

loop_
_geom_bond_atom_site_label_1
_geom_bond_atom_site_label_2
_geom_bond_distance
_geom_bond_site_symmetry_2
_geom_bond_publ_flag
S01 C004 1.889(3) . ?
S01 C00D 1.779(3) . ?
O002 C007 1.229(4) . ?
N003 H003 0.8800 . ?
N003 C007 1.351(4) . ?
N003 C00G 1.395(4) . ?
C004 C007 1.540(4) . ?
C004 C00A 1.500(4) . ?
C004 C00B 1.490(4) . ?
C005 H00A 0.9900 . ?
C005 H00B 0.9900 . ?
C005 C006 1.518(4) . ?
C005 C009 1.529(5) . ?
C006 H006 0.9500 . ?
C006 C008 1.304(4) . ?
C008 C00B 1.307(4) . ?
C009 H00C 0.9900 . ?
C009 H00D 0.9900 . ?
C009 C00H 1.504(4) . ?
C00A C00C 1.373(4) . ?
C00A C00G 1.400(4) . ?
C00B H00E 0.9500 . ?
C00C H00F 0.9500 . ?
C00C C00J 1.399(4) . ?
C00D C00E 1.398(4) . ?
C00D C00H 1.403(4) . ?
C00E H00G 0.9500 . ?
C00E C00F 1.376(4) . ?
C00F H00H 0.9500 . ?
C00F C00L 1.388(5) . ?
C00G C00N 1.377(4) . ?
C00H C00K 1.403(4) . ?
C00I H00I 0.9800 . ?
C00I H00J 0.9800 . ?
C00I H00K 0.9800 . ?
C00I C00J 1.498(5) . ?
C00J C00M 1.389(5) . ?
C00K H00L 0.9500 . ?
C00K C00L 1.383(5) . ?
C00L H00M 0.9500 . ?
C00M H00N 0.9500 . ?
C00M C00N 1.392(5) . ?
C00N H00O 0.9500 . ?

loop_
_geom_torsion_atom_site_label_1
_geom_torsion_atom_site_label_2
_geom_torsion_atom_site_label_3
_geom_torsion_atom_site_label_4
_geom_torsion
_geom_torsion_site_symmetry_1
_geom_torsion_site_symmetry_2
_geom_torsion_site_symmetry_3
_geom_torsion_site_symmetry_4
_geom_torsion_publ_flag
S01 C004 C007 O002 -75.3(3) . . . . ?
S01 C004 C007 N003 103.1(2) . . . . ?
S01 C004 C00A C00C 84.8(4) . . . . ?
S01 C004 C00A C00G -95.2(2) . . . . ?
S01 C004 C00B C008 -69.6(3) . . . . ?
S01 C00D C00E C00F 174.7(2) . . . . ?
S01 C00D C00H C009 6.3(4) . . . . ?
S01 C00D C00H C00K -175.3(2) . . . . ?
N003 C00G C00N C00M -175.9(3) . . . . ?
C004 S01 C00D C00E 90.3(2) . . . . ?
C004 S01 C00D C00H -95.3(2) . . . . ?
C004 C00A C00C C00J -179.7(3) . . . . ?
C004 C00A C00G N003 -4.2(3) . . . . ?
C004 C00A C00G C00N 176.9(3) . . . . ?
C005 C009 C00H C00D 113.1(3) . . . . ?
C005 C009 C00H C00K -65.3(3) . . . . ?
C006 C005 C009 C00H -62.8(3) . . . . ?
C007 N003 C00G C00A -2.8(3) . . . . ?
C007 N003 C00G C00N 176.0(3) . . . . ?
C007 C004 C00A C00C -171.4(3) . . . . ?
C007 C004 C00A C00G 8.5(3) . . . . ?
C007 C004 C00B C008 -178.7(3) . . . . ?
C009 C005 C006 C008 -30.5(4) . . . . ?
C009 C00H C00K C00L 180.0(3) . . . . ?
C00A C004 C007 O002 171.4(3) . . . . ?
C00A C004 C007 N003 -10.2(3) . . . . ?
C00A C004 C00B C008 59.9(4) . . . . ?
C00A C00C C00J C00I -176.5(3) . . . . ?
C00A C00C C00J C00M 2.6(4) . . . . ?
C00A C00G C00N C00M 2.7(4) . . . . ?
C00B C004 C007 O002 40.6(4) . . . . ?
C00B C004 C007 N003 -141.0(2) . . . . ?
C00B C004 C00A C00C -44.4(4) . . . . ?
C00B C004 C00A C00G 135.6(3) . . . . ?
C00C C00A C00G N003 175.7(3) . . . . ?
C00C C00A C00G C00N -3.1(4) . . . . ?
C00C C00J C00M C00N -3.0(5) . . . . ?
C00D S01 C004 C007 -157.46(18) . . . . ?
C00D S01 C004 C00A -51.1(2) . . . . ?
C00D S01 C004 C00B 83.3(2) . . . . ?
C00D C00E C00F C00L 0.3(5) . . . . ?
C00D C00H C00K C00L 1.5(4) . . . . ?
C00E C00D C00H C009 -179.4(3) . . . . ?
C00E C00D C00H C00K -1.0(4) . . . . ?
C00E C00F C00L C00K 0.1(5) . . . . ?
C00G N003 C007 O002 -173.3(3) . . . . ?
C00G N003 C007 C004 8.4(3) . . . . ?
C00G C00A C00C C00J 0.3(4) . . . . ?
C00H C00D C00E C00F 0.2(4) . . . . ?
C00H C00K C00L C00F -1.0(5) . . . . ?
C00I C00J C00M C00N 176.1(3) . . . . ?
C00J C00M C00N C00G 0.4(5) . . . . ?
